data_7051664
loop_
_publ_author_name
'Ebesp\"acher, Moritz'
'Klap\"otke, Thomas M.'
'Mir\'o Sabat\'e, Carles'

_publ_section_title
;
 Nitrogen-rich alkali metal 5,5&#x2032;-hydrazinebistetrazolate salts:
 environmentally friendly compounds in pyrotechnic mixtures
;
_journal_issue 3
_journal_name_full 'New Journal of Chemistry'
_journal_page_first 517
_journal_paper_doi 10.1039/b818927g
_journal_volume 33
_journal_year 2009
_chemical_compound_source
;
5,5-hidrazinebistetrazole was treated with rubidium carbonate in water.
;
_chemical_formula_moiety 'C2 H2 N10 Rb2'
_chemical_formula_sum 'C2 H2 N10 Rb2'
_chemical_formula_weight 337.08
_chemical_name_common 'Rubidium hydrazinebistetrazolate'
_chemical_name_systematic
;
rubidium hydrazinebistetrazolate
;
_space_group_IT_number 14
_symmetry_cell_setting monoclinic
_symmetry_Int_Tables_number 2
_symmetry_space_group_name_Hall '-P 2yn'
_symmetry_space_group_name_H-M 'P 1 21/n 1'
_atom_sites_solution_hydrogens geom
_atom_sites_solution_primary direct
_atom_sites_solution_secondary difmap
_audit_block_code C2H2N10Rb2_dx037_Miro
_audit_creation_date 'Mon Jan 07 12:19:55 2008'
_audit_creation_method 'form98_non/compatible with shelxl97-2'
_audit_update_record 'Tue Jan 15 16:28:14 2008'
_cell_angle_alpha 90.00
_cell_angle_beta 111.490(4)
_cell_angle_gamma 90.00
_cell_formula_units_Z 4
_cell_length_a 6.5093(2)
_cell_length_b 20.3928(6)
_cell_length_c 6.7479(2)
_cell_measurement_reflns_used 6435
_cell_measurement_temperature 100(2)
_cell_measurement_theta_max 29.9994
_cell_measurement_theta_min 3.7119
_cell_volume 833.47(5)
_computing_cell_refinement
;
CrysAlis RED, Oxford Diffraction Ltd.,
Version 1.171.27p5 beta (release 01-04-2005 CrysAlis171 .NET)
(compiled Apr 1 2005,17:53:34)
;
_computing_data_collection
;
CrysAlis CCD, Oxford Diffraction Ltd.,
Version 1.171.27p5 beta (release 01-04-2005 CrysAlis171 .NET)
(compiled Apr 1 2005,17:53:34)
;
_computing_data_reduction
;
CrysAlis RED, Oxford Diffraction Ltd.,
Version 1.171.27p5 beta (release 01-04-2005 CrysAlis171 .NET)
(compiled Apr 1 2005,17:53:34)
;
_computing_structure_refinement 'SHELXL-97 (G. M. Sheldrick. University of G\"ottingen, 97-2 version)'
_computing_structure_solution
;
A. Altomare, M. C. Burla, M. Camalli, G. L. Cascarano, C. Giacovazzo, A.
Guagliardi, A. G. G. Moliterni, G. Polidori, R. Spagna: SIR97: a new tool
for
crystal structure determination and refinement; J. Appl. Crystallogr. 1999,
32, 115-119.
;
_diffrn_ambient_temperature 100(2)
_diffrn_detector_area_resol_mean 15.9809
_diffrn_measured_fraction_theta_full 0.933
_diffrn_measured_fraction_theta_max 0.933
_diffrn_measurement_device 'CCD camera on \k-goniostat'
_diffrn_measurement_device_type 'Oxford Xcalibur3 CCD area detector'
_diffrn_measurement_method 'omega scan'
_diffrn_radiation_collimation '0.5 mm collimator'
_diffrn_radiation_monochromator graphite
_diffrn_radiation_source 'Enhance (Mo) X-ray Source'
_diffrn_radiation_type MoK\a
_diffrn_radiation_wavelength 0.71073
_diffrn_reflns_av_R_equivalents 0.0294
_diffrn_reflns_av_sigmaI/netI 0.0344
_diffrn_reflns_limit_h_max 9
_diffrn_reflns_limit_h_min -9
_diffrn_reflns_limit_k_max 30
_diffrn_reflns_limit_k_min -30
_diffrn_reflns_limit_l_max 9
_diffrn_reflns_limit_l_min -10
_diffrn_reflns_number 12036
_diffrn_reflns_theta_full 32.72
_diffrn_reflns_theta_max 32.72
_diffrn_reflns_theta_min 3.72
_diffrn_source_current 40
_diffrn_source_power 2.00
_diffrn_source_type 'Spellman generator'
_diffrn_source_voltage 50
_exptl_absorpt_coefficient_mu 11.720
_exptl_absorpt_correction_T_max 1.00000
_exptl_absorpt_correction_T_min 0.37166
_exptl_absorpt_correction_type multi-scan
_exptl_absorpt_process_details 'ABSPACK, Oxford Diffraction program,2005'
_exptl_crystal_colour colorless
_exptl_crystal_density_diffrn 2.686
_exptl_crystal_density_method 'not measured'
_exptl_crystal_description block
_exptl_crystal_F_000 632
_exptl_crystal_size_max 0.25
_exptl_crystal_size_mid 0.10
_exptl_crystal_size_min 0.05
_refine_diff_density_max 0.634
_refine_diff_density_min -0.823
_refine_diff_density_rms 0.145
_refine_ls_extinction_method none
_refine_ls_goodness_of_fit_ref 1.019
_refine_ls_hydrogen_treatment mixed
_refine_ls_matrix_type full
_refine_ls_number_parameters 135
_refine_ls_number_reflns 2863
_refine_ls_number_restraints 0
_refine_ls_restrained_S_all 1.019
_refine_ls_R_factor_all 0.0360
_refine_ls_R_factor_gt 0.0211
_refine_ls_shift/su_max 0.001
_refine_ls_structure_factor_coef Fsqd
_refine_ls_weighting_details 'calc w=1/[\s^2^(Fo^2^)+(0.0220P)^2^+0.0000P] where P=(Fo^2^+2Fc^2^)/3'
_refine_ls_weighting_scheme calc
_refine_ls_wR_factor_gt 0.0398
_refine_ls_wR_factor_ref 0.0452
_reflns_number_gt 2234
_reflns_number_total 2863
_reflns_threshold_expression >2sigma(I
_cod_data_source_file b818927g.txt
_cod_data_source_block RbHBT
_cod_depositor_comments
;
The following automatic conversions were performed:
'_symmetry_cell_setting' value 'Monoclinic' changed to 'monoclinic'
according to '/home/saulius/struct/CIF-dictionaries/cif_core.dic'
dictionary named 'cif_core.dic' version 2.4.1 from 2010-06-29.

Automatic conversion script
Id: cif_fix_enum 1527 2010-12-29 10:47:43Z saulius 
;
_cod_original_cell_volume 833.46(4)
_cod_original_sg_symbol_Hall '-P 1'
_cod_original_sg_symbol_H-M 'P 2 1/n'
_cod_database_code 7051664
_kl_diffrn_measurement_detector_distance 50
_kl_archive_shelxl_comment 'release 97-2'
_kl_archive_shelxl_res
;
CELL 0.71073 6.5093 20.3928 6.7479 90.000 111.490 90.000
ZERR 4.00 0.0002 0.0006 0.0002 0.000 0.004 0.000
LATT 1
SYMM 1/2 - X, 1/2 + Y, 1/2 - Z
SFAC C H N RB
UNIT 8 8 40 8
MERG 2
FMAP 2
PLAN 25
ACTA
BOND $H
CONF
EQIV_$1 x-1/2, -y+1/2, z-1/2
EQIV_$2 x-1/2, -y+1/2, z+1/2
HTAB N6 N3_$1
HTAB N6 N4_$1
HTAB N5 N2_$2
L.S. 4
TEMP -173.00
WGHT 0.022000
FVAR 4.63197
RB2 4 0.739912 0.073993 0.325708 11.00000 0.01023
0.01009 =
0.00953 0.00063 0.00497 -0.00016
RB1 4 0.400815 0.132298 -0.285094 11.00000 0.01046
0.00821 =
0.01066 -0.00072 0.00482 0.00056
N10 3 0.221588 0.040493 -0.002811 11.00000 0.00935
0.00851 =
0.01036 -0.00082 0.00465 0.00035
N4 3 0.279065 0.285721 0.179064 11.00000 0.01464
0.00804 =
0.01309 -0.00163 0.00691 -0.00178
N2 3 0.565268 0.248344 0.117651 11.00000 0.01303
0.01187 =
0.01485 -0.00113 0.00599 -0.00170
C2 1 0.155747 0.071756 0.137380 11.00000 0.00720
0.00752 =
0.00933 -0.00130 0.00309 -0.00353
N6 3 0.032872 0.129625 0.091765 11.00000 0.01258
0.00748 =
0.01391 0.00115 0.00432 0.00030
N7 3 0.202965 0.039409 0.321072 11.00000 0.01170
0.00719 =
0.00975 0.00034 0.00428 -0.00027
N5 3 0.132749 0.182008 0.236901 11.00000 0.02131
0.00456 =
0.01957 -0.00220 0.01572 -0.00079
N9 3 0.312102 -0.015813 0.099280 11.00000 0.00776
0.01002 =
0.01121 0.00010 0.00291 -0.00023
N1 3 0.456844 0.195026 0.148536 11.00000 0.01374
0.00929 =
0.01151 -0.00130 0.00692 -0.00113
N8 3 0.302930 -0.016289 0.290497 11.00000 0.00930
0.00912 =
0.00969 -0.00053 0.00244 0.00013
N3 3 0.461421 0.302130 0.137068 11.00000 0.01377
0.01079 =
0.01372 -0.00200 0.00594 -0.00346
C1 1 0.284612 0.220176 0.184772 11.00000 0.01400
0.00713 =
0.00642 -0.00144 0.00478 -0.00205
H6 2 0.001733 0.141800 -0.023963 11.00000 0.01384
H5 2 0.030799 0.206554 0.250496 11.00000 0.02665
HKLF 4

REM rbhbt in P2(1)/n
REM R1 = 0.0211 for 2234 Fo > 4sig(Fo) and 0.0360 for all 2863 data
REM 135 parameters refined using 0 restraints

END

WGHT 0.0220 0.0000
REM Highest difference peak 0.634, deepest hole -0.823, 1-sigma level
0.145
Q1 1 0.5579 0.1357 -0.1273 11.00000 0.05 0.63
Q2 1 0.4724 0.1299 -0.3752 11.00000 0.05 0.62
Q3 1 0.6562 0.0459 0.2964 11.00000 0.05 0.62
Q4 1 0.4100 0.1208 -0.1411 11.00000 0.05 0.60
Q5 1 0.7093 0.0741 0.4057 11.00000 0.05 0.57
Q6 1 0.7473 0.1003 0.4718 11.00000 0.05 0.55
Q7 1 0.4908 0.0872 -0.3185 11.00000 0.05 0.55
Q8 1 0.6762 0.2566 0.1254 11.00000 0.05 0.52
Q9 1 0.5934 0.1299 -0.2718 11.00000 0.05 0.50
Q10 1 0.2769 0.2523 0.1687 11.00000 0.05 0.50
Q11 1 0.8231 0.0455 0.3553 11.00000 0.05 0.50
Q12 1 0.2998 -0.0198 0.1799 11.00000 0.05 0.49
Q13 1 0.5754 0.1531 0.0145 11.00000 0.05 0.48
Q14 1 0.3470 0.2038 0.1326 11.00000 0.05 0.48
Q15 1 0.5380 0.0898 -0.1871 11.00000 0.05 0.47
Q16 1 0.3247 0.0335 -0.0805 11.00000 0.05 0.47
Q17 1 0.3583 0.2348 0.2395 11.00000 0.05 0.47
Q18 1 0.2302 0.1344 -0.4178 11.00000 0.05 0.47
Q19 1 0.9448 0.0801 0.4125 11.00000 0.05 0.47
Q20 1 0.1815 0.3110 0.1228 11.00000 0.05 0.46
Q21 1 0.7561 0.0393 0.4693 11.00000 0.05 0.46
Q22 1 0.5958 0.0752 0.1844 11.00000 0.05 0.46
Q23 1 0.5085 0.1636 -0.2621 11.00000 0.05 0.46
Q24 1 0.1764 0.1421 0.2665 11.00000 0.05 0.46
Q25 1 0.5419 0.1036 -0.0017 11.00000 0.05 0.45
;

loop_
_symmetry_equiv_pos_as_xyz
'x, y, z'
'-x+1/2, y+1/2, -z+1/2'
'-x, -y, -z'
'x-1/2, -y-1/2, z-1/2'

loop_
_atom_site_label
_atom_site_type_symbol
_atom_site_fract_x
_atom_site_fract_y
_atom_site_fract_z
_atom_site_U_iso_or_equiv
_atom_site_adp_type
_atom_site_occupancy
_atom_site_symmetry_multiplicity
_atom_site_calc_flag
_atom_site_refinement_flags
_atom_site_disorder_assembly
_atom_site_disorder_group
Rb2 Rb 0.73991(3) 0.073993(10) 0.32571(3) 0.00957(5) Uani 1 1 d . . .
Rb1 Rb 0.40081(3) 0.132298(10) -0.28509(3) 0.00951(5) Uani 1 1 d . . .
N10 N 0.2216(3) 0.04049(8) -0.0028(3) 0.0091(3) Uani 1 1 d . . .
N4 N 0.2791(3) 0.28572(9) 0.1791(3) 0.0114(4) Uani 1 1 d . . .
N2 N 0.5653(3) 0.24834(9) 0.1177(3) 0.0130(4) Uani 1 1 d . . .
C2 C 0.1557(3) 0.07176(10) 0.1374(3) 0.0080(4) Uani 1 1 d . . .
N6 N 0.0329(3) 0.12962(9) 0.0918(3) 0.0115(4) Uani 1 1 d . . .
N7 N 0.2030(3) 0.03941(9) 0.3211(3) 0.0094(3) Uani 1 1 d . . .
N5 N 0.1327(3) 0.18201(9) 0.2369(3) 0.0128(4) Uani 1 1 d . . .
N9 N 0.3121(3) -0.01581(9) 0.0993(3) 0.0098(3) Uani 1 1 d . . .
N1 N 0.4568(3) 0.19503(9) 0.1485(3) 0.0109(3) Uani 1 1 d . . .
N8 N 0.3029(3) -0.01629(9) 0.2905(3) 0.0097(3) Uani 1 1 d . . .
N3 N 0.4614(3) 0.30213(9) 0.1371(3) 0.0125(4) Uani 1 1 d . . .
C1 C 0.2846(3) 0.22018(10) 0.1848(3) 0.0089(4) Uani 1 1 d . . .
H6 H 0.002(4) 0.1418(12) -0.024(4) 0.014(7) Uiso 1 1 d . . .
H5 H 0.031(4) 0.2066(14) 0.250(4) 0.027(8) Uiso 1 1 d . . .

loop_
_atom_site_aniso_label
_atom_site_aniso_U_11
_atom_site_aniso_U_22
_atom_site_aniso_U_33
_atom_site_aniso_U_23
_atom_site_aniso_U_13
_atom_site_aniso_U_12
Rb2 0.01023(9) 0.01009(10) 0.00953(9) 0.00063(7) 0.00497(7) -0.00016(8)
Rb1 0.01046(9) 0.00821(9) 0.01066(9) -0.00072(7) 0.00482(7) 0.00056(7)
N10 0.0094(8) 0.0085(8) 0.0104(8) -0.0008(7) 0.0046(6) 0.0004(7)
N4 0.0146(9) 0.0080(8) 0.0131(8) -0.0016(7) 0.0069(7) -0.0018(7)
N2 0.0130(9) 0.0119(9) 0.0149(9) -0.0011(7) 0.0060(7) -0.0017(7)
C2 0.0072(9) 0.0075(9) 0.0093(9) -0.0013(7) 0.0031(7) -0.0035(8)
N6 0.0126(8) 0.0075(9) 0.0139(9) 0.0012(7) 0.0043(7) 0.0003(7)
N7 0.0117(8) 0.0072(8) 0.0098(8) 0.0003(6) 0.0043(7) -0.0003(7)
N5 0.0213(10) 0.0046(8) 0.0196(10) -0.0022(7) 0.0157(8) -0.0008(7)
N9 0.0078(8) 0.0100(8) 0.0112(8) 0.0001(7) 0.0029(6) -0.0002(7)
N1 0.0137(8) 0.0093(9) 0.0115(8) -0.0013(7) 0.0069(7) -0.0011(7)
N8 0.0093(8) 0.0091(8) 0.0097(8) -0.0005(7) 0.0024(6) 0.0001(7)
N3 0.0138(9) 0.0108(9) 0.0137(9) -0.0020(7) 0.0059(7) -0.0035(7)
C1 0.0140(10) 0.0071(9) 0.0064(9) -0.0014(7) 0.0048(7) -0.0020(8)

loop_
_atom_type_symbol
_atom_type_description
_atom_type_scat_dispersion_real
_atom_type_scat_dispersion_imag
_atom_type_scat_source
C C 0.0033 0.0016 'International Tables Vol C Tables 4.2.6.8 and 6.1.1.4'
H H 0.0000 0.0000 'International Tables Vol C Tables 4.2.6.8 and 6.1.1.4'
C C 0.0033 0.0016 'International Tables Vol C Tables 4.2.6.8 and 6.1.1.4'
N N 0.0061 0.0033 'International Tables Vol C Tables 4.2.6.8 and 6.1.1.4'
O O 0.0106 0.0060 'International Tables Vol C Tables 4.2.6.8 and 6.1.1.4'
Li Li -0.0003 0.0001 'International Tables Vol C Tables 4.2.6.8 and 6.1.1.4'

loop_
_exptl_crystal_face_index_h
_exptl_crystal_face_index_k
_exptl_crystal_face_index_l
_exptl_crystal_face_perp_dist
? ? ? ?

loop_
_geom_angle_atom_site_label_1
_geom_angle_atom_site_label_2
_geom_angle_atom_site_label_3
_geom_angle
_geom_angle_site_symmetry_1
_geom_angle_site_symmetry_3
_geom_angle_publ_flag
N8 Rb2 N9 131.79(5) 3_656 3_655 ?
N8 Rb2 N1 115.42(5) 3_656 . ?
N9 Rb2 N1 96.01(5) 3_655 . ?
N8 Rb2 N6 150.04(5) 3_656 1_655 ?
N9 Rb2 N6 62.24(5) 3_655 1_655 ?
N1 Rb2 N6 84.28(5) . 1_655 ?
N8 Rb2 N7 108.81(4) 3_656 1_655 ?
N9 Rb2 N7 70.82(4) 3_655 1_655 ?
N1 Rb2 N7 128.96(5) . 1_655 ?
N6 Rb2 N7 45.44(5) 1_655 1_655 ?
N8 Rb2 N9 81.13(5) 3_656 . ?
N9 Rb2 N9 63.02(5) 3_655 . ?
N1 Rb2 N9 88.91(5) . . ?
N6 Rb2 N9 123.62(5) 1_655 . ?
N7 Rb2 N9 122.74(4) 1_655 . ?
N8 Rb2 N7 24.83(4) 3_656 3_656 ?
N9 Rb2 N7 111.24(5) 3_655 3_656 ?
N1 Rb2 N7 139.05(4) . 3_656 ?
N6 Rb2 N7 135.11(5) 1_655 3_656 ?
N7 Rb2 N7 89.72(4) 1_655 3_656 ?
N9 Rb2 N7 77.83(4) . 3_656 ?
N8 Rb2 N3 84.56(5) 3_656 4_666 ?
N9 Rb2 N3 142.03(5) 3_655 4_666 ?
N1 Rb2 N3 71.76(4) . 4_666 ?
N6 Rb2 N3 80.54(5) 1_655 4_666 ?
N7 Rb2 N3 88.90(4) 1_655 4_666 ?
N9 Rb2 N3 148.06(4) . 4_666 ?
N7 Rb2 N3 100.03(4) 3_656 4_666 ?
N8 Rb2 N10 110.84(5) 3_656 3_655 ?
N9 Rb2 N10 24.56(4) 3_655 3_655 ?
N1 Rb2 N10 120.01(4) . 3_655 ?
N6 Rb2 N10 73.15(5) 1_655 3_655 ?
N7 Rb2 N10 61.25(4) 1_655 3_655 ?
N9 Rb2 N10 62.62(4) . 3_655 ?
N7 Rb2 N10 87.96(4) 3_656 3_655 ?
N3 Rb2 N10 149.21(4) 4_666 3_655 ?
N8 Rb2 N8 59.20(5) 3_656 . ?
N9 Rb2 N8 85.34(4) 3_655 . ?
N1 Rb2 N8 92.40(4) . . ?
N6 Rb2 N8 146.72(5) 1_655 . ?
N7 Rb2 N8 132.98(5) 1_655 . ?
N9 Rb2 N8 23.11(4) . . ?
N7 Rb2 N8 61.45(4) 3_656 . ?
N3 Rb2 N8 129.76(4) 4_666 . ?
N10 Rb2 N8 80.16(4) 3_655 . ?
N8 Rb2 N10 95.92(4) 3_656 . ?
N9 Rb2 N10 63.59(4) 3_655 . ?
N1 Rb2 N10 65.76(4) . . ?
N6 Rb2 N10 113.24(5) 1_655 . ?
N7 Rb2 N10 133.69(4) 1_655 . ?
N9 Rb2 N10 23.70(4) . . ?
N7 Rb2 N10 99.03(4) 3_656 . ?
N3 Rb2 N10 133.01(4) 4_666 . ?
N10 Rb2 N10 73.64(5) 3_655 . ?
N8 Rb2 N10 38.15(4) . . ?
N8 Rb2 C2 132.06(5) 3_656 1_655 ?
N9 Rb2 C2 57.50(5) 3_655 1_655 ?
N1 Rb2 C2 108.36(5) . 1_655 ?
N6 Rb2 C2 24.33(5) 1_655 1_655 ?
N7 Rb2 C2 23.25(4) 1_655 1_655 ?
N9 Rb2 C2 119.11(4) . 1_655 ?
N7 Rb2 C2 111.97(5) 3_656 1_655 ?
N3 Rb2 C2 91.53(5) 4_666 1_655 ?
N10 Rb2 C2 58.17(4) 3_655 1_655 ?
N8 Rb2 C2 138.31(5) . 1_655 ?
N10 Rb2 C2 119.82(4) . 1_655 ?
N9 Rb1 N3 145.89(5) 3_655 4_565 ?
N9 Rb1 N4 94.00(5) 3_655 4_665 ?
N3 Rb1 N4 118.83(5) 4_565 4_665 ?
N9 Rb1 N8 25.01(5) 3_655 3_655 ?
N3 Rb1 N8 154.12(5) 4_565 3_655 ?
N4 Rb1 N8 83.83(5) 4_665 3_655 ?
N9 Rb1 N1 95.32(5) 3_655 . ?
N3 Rb1 N1 75.96(5) 4_565 . ?
N4 Rb1 N1 91.69(5) 4_665 . ?
N8 Rb1 N1 118.35(5) 3_655 . ?
N9 Rb1 N7 82.83(5) 3_655 1_554 ?
N3 Rb1 N7 92.94(5) 4_565 1_554 ?
N4 Rb1 N7 110.88(5) 4_665 1_554 ?
N8 Rb1 N7 65.62(4) 3_655 1_554 ?
N1 Rb1 N7 157.42(5) . 1_554 ?
N9 Rb1 N2 165.98(5) 3_655 4_565 ?
N3 Rb1 N2 24.44(5) 4_565 4_565 ?
N4 Rb1 N2 94.44(5) 4_665 4_565 ?
N8 Rb1 N2 168.25(5) 3_655 4_565 ?
N1 Rb1 N2 73.26(5) . 4_565 ?
N7 Rb1 N2 104.51(5) 1_554 4_565 ?
N9 Rb1 N10 65.95(4) 3_655 . ?
N3 Rb1 N10 80.40(5) 4_565 . ?
N4 Rb1 N10 148.37(5) 4_665 . ?
N8 Rb1 N10 85.59(4) 3_655 . ?
N1 Rb1 N10 67.58(4) . . ?
N7 Rb1 N10 91.44(4) 1_554 . ?
N2 Rb1 N10 101.51(4) 4_565 . ?
N9 Rb1 N5 134.02(5) 3_655 1_554 ?
N3 Rb1 N5 63.61(5) 4_565 1_554 ?
N4 Rb1 N5 84.56(5) 4_665 1_554 ?
N8 Rb1 N5 110.14(5) 3_655 1_554 ?
N1 Rb1 N5 130.64(5) . 1_554 ?
N7 Rb1 N5 55.69(4) 1_554 1_554 ?
N2 Rb1 N5 58.11(5) 4_565 1_554 ?
N10 Rb1 N5 127.04(4) . 1_554 ?
N9 Rb1 N2 104.30(5) 3_655 . ?
N3 Rb1 N2 80.50(5) 4_565 . ?
N4 Rb1 N2 70.26(5) 4_665 . ?
N8 Rb1 N2 121.49(4) 3_655 . ?
N1 Rb1 N2 22.93(4) . . ?
N7 Rb1 N2 172.77(4) 1_554 . ?
N2 Rb1 N2 68.274(18) 4_565 . ?
N10 Rb1 N2 90.46(4) . . ?
N5 Rb1 N2 118.00(4) 1_554 . ?
N9 Rb1 Rb2 47.33(3) 3_655 . ?
N3 Rb1 Rb2 115.60(3) 4_565 . ?
N4 Rb1 Rb2 94.93(3) 4_665 . ?
N8 Rb1 Rb2 71.12(3) 3_655 . ?
N1 Rb1 Rb2 48.00(3) . . ?
N7 Rb1 Rb2 125.73(3) 1_554 . ?
N2 Rb1 Rb2 120.63(3) 4_565 . ?
N10 Rb1 Rb2 53.44(3) . . ?
N5 Rb1 Rb2 178.57(3) 1_554 . ?
N2 Rb1 Rb2 60.57(3) . . ?
N9 Rb1 Rb2 69.22(3) 3_655 1_554 ?
N3 Rb1 Rb2 134.51(3) 4_565 1_554 ?
N4 Rb1 Rb2 58.63(3) 4_665 1_554 ?
N8 Rb1 Rb2 44.91(3) 3_655 1_554 ?
N1 Rb1 Rb2 143.84(3) . 1_554 ?
N7 Rb1 Rb2 56.05(3) 1_554 1_554 ?
N2 Rb1 Rb2 124.80(3) 4_565 1_554 ?
N10 Rb1 Rb2 127.11(3) . 1_554 ?
N5 Rb1 Rb2 71.13(3) 1_554 1_554 ?
N2 Rb1 Rb2 127.26(3) . 1_554 ?
Rb2 Rb1 Rb2 109.744(7) . 1_554 ?
C2 N10 N9 103.69(16) . . ?
C2 N10 Rb1 115.25(13) . . ?
N9 N10 Rb1 127.98(12) . . ?
C2 N10 Rb2 159.62(13) . 3_655 ?
N9 N10 Rb2 66.96(10) . 3_655 ?
Rb1 N10 Rb2 83.49(4) . 3_655 ?
C2 N10 Rb2 86.61(11) . . ?
N9 N10 Rb2 72.11(10) . . ?
Rb1 N10 Rb2 77.03(4) . . ?
Rb2 N10 Rb2 106.36(5) 3_655 . ?
C1 N4 N3 103.63(17) . . ?
C1 N4 Rb1 123.93(13) . 4_566 ?
N3 N4 Rb1 132.20(13) . 4_566 ?
C1 N4 Rb2 142.37(13) . 4_565 ?
N3 N4 Rb2 62.04(10) . 4_565 ?
Rb1 N4 Rb2 76.06(4) 4_566 4_565 ?
N3 N2 N1 109.72(17) . . ?
N3 N2 Rb1 71.39(11) . 4_666 ?
N1 N2 Rb1 160.46(13) . 4_666 ?
N3 N2 Rb1 128.56(13) . . ?
N1 N2 Rb1 62.82(10) . . ?
Rb1 N2 Rb1 132.65(6) 4_666 . ?
N10 C2 N7 113.39(18) . . ?
N10 C2 N6 123.68(18) . . ?
N7 C2 N6 122.71(18) . . ?
N10 C2 Rb2 141.33(13) . 1_455 ?
N7 C2 Rb2 66.58(10) . 1_455 ?
N6 C2 Rb2 66.35(11) . 1_455 ?
N10 C2 Rb2 71.28(11) . . ?
N7 C2 Rb2 79.73(11) . . ?
N6 C2 Rb2 121.45(12) . . ?
Rb2 C2 Rb2 140.02(6) 1_455 . ?
C2 N6 N5 113.55(17) . . ?
C2 N6 Rb2 89.31(12) . 1_455 ?
N5 N6 Rb2 97.72(11) . 1_455 ?
C2 N6 H6 114.3(19) . . ?
N5 N6 H6 109.7(19) . . ?
Rb2 N6 H6 130.5(19) 1_455 . ?
C2 N7 N8 103.38(16) . . ?
C2 N7 Rb2 90.17(11) . 1_455 ?
N8 N7 Rb2 135.24(12) . 1_455 ?
C2 N7 Rb1 111.83(12) . 1_556 ?
N8 N7 Rb1 124.23(11) . 1_556 ?
Rb2 N7 Rb1 87.31(4) 1_455 1_556 ?
C2 N7 Rb2 163.51(13) . 3_656 ?
N8 N7 Rb2 65.42(10) . 3_656 ?
Rb2 N7 Rb2 90.28(4) 1_455 3_656 ?
Rb1 N7 Rb2 84.65(4) 1_556 3_656 ?
C2 N7 Rb2 78.55(11) . . ?
N8 N7 Rb2 69.14(10) . . ?
Rb2 N7 Rb2 155.41(6) 1_455 . ?
Rb1 N7 Rb2 77.00(4) 1_556 . ?
Rb2 N7 Rb2 106.70(4) 3_656 . ?
C1 N5 N6 115.31(16) . . ?
C1 N5 Rb1 104.68(13) . 1_556 ?
N6 N5 Rb1 113.18(12) . 1_556 ?
C1 N5 Rb2 174.24(13) . 1_455 ?
N6 N5 Rb2 58.95(10) . 1_455 ?
Rb1 N5 Rb2 78.29(4) 1_556 1_455 ?
C1 N5 H5 110.2(18) . . ?
N6 N5 H5 109.3(18) . . ?
Rb1 N5 H5 103.4(18) 1_556 . ?
Rb2 N5 H5 73.5(18) 1_455 . ?
N8 N9 N10 109.71(16) . . ?
N8 N9 Rb1 80.15(11) . 3_655 ?
N10 N9 Rb1 166.04(12) . 3_655 ?
N8 N9 Rb2 154.77(13) . 3_655 ?
N10 N9 Rb2 88.48(11) . 3_655 ?
Rb1 N9 Rb2 85.49(5) 3_655 3_655 ?
N8 N9 Rb2 83.13(11) . . ?
N10 N9 Rb2 84.18(10) . . ?
Rb1 N9 Rb2 87.36(4) 3_655 . ?
Rb2 N9 Rb2 116.98(5) 3_655 . ?
C1 N1 N2 103.88(17) . . ?
C1 N1 Rb2 131.81(13) . . ?
N2 N1 Rb2 115.87(12) . . ?
C1 N1 Rb1 121.13(13) . . ?
N2 N1 Rb1 94.25(11) . . ?
Rb2 N1 Rb1 83.16(4) . . ?
N9 N8 N7 109.81(16) . . ?
N9 N8 Rb2 156.72(13) . 3_656 ?
N7 N8 Rb2 89.75(11) . 3_656 ?
N9 N8 Rb1 74.84(11) . 3_655 ?
N7 N8 Rb1 169.93(12) . 3_655 ?
Rb2 N8 Rb1 87.98(5) 3_656 3_655 ?
N9 N8 Rb2 73.76(11) . . ?
N7 N8 Rb2 88.34(11) . . ?
Rb2 N8 Rb2 120.80(5) 3_656 . ?
Rb1 N8 Rb2 84.41(4) 3_655 . ?
N2 N3 N4 109.53(17) . . ?
N2 N3 Rb1 84.17(11) . 4_666 ?
N4 N3 Rb1 156.25(13) . 4_666 ?
N2 N3 Rb2 134.49(13) . 4_565 ?
N4 N3 Rb2 96.38(11) . 4_565 ?
Rb1 N3 Rb2 86.34(5) 4_666 4_565 ?
N1 C1 N4 113.24(18) . . ?
N1 C1 N5 123.38(19) . . ?
N4 C1 N5 123.27(18) . . ?

loop_
_geom_bond_atom_site_label_1
_geom_bond_atom_site_label_2
_geom_bond_distance
_geom_bond_site_symmetry_2
_geom_bond_publ_flag
Rb2 N8 2.9494(17) 3_656 ?
Rb2 N9 3.0058(17) 3_655 ?
Rb2 N1 3.0500(18) . ?
Rb2 N6 3.1018(19) 1_655 ?
Rb2 N7 3.1069(16) 1_655 ?
Rb2 N9 3.2134(17) . ?
Rb2 N7 3.2431(17) 3_656 ?
Rb2 N3 3.2643(18) 4_666 ?
Rb2 N10 3.2651(17) 3_655 ?
Rb2 N8 3.3229(17) . ?
Rb2 N10 3.3592(17) . ?
Rb2 C2 3.386(2) 1_655 ?
Rb1 N9 2.9984(18) 3_655 ?
Rb1 N3 3.0239(18) 4_565 ?
Rb1 N4 3.0581(18) 4_665 ?
Rb1 N8 3.0608(17) 3_655 ?
Rb1 N1 3.0902(17) . ?
Rb1 N7 3.1308(17) 1_554 ?
Rb1 N2 3.1742(18) 4_565 ?
Rb1 N10 3.1816(17) . ?
Rb1 N5 3.2176(19) 1_554 ?
Rb1 N2 3.4642(18) . ?
Rb1 Rb2 4.1750(3) 1_554 ?
N10 C2 1.335(3) . ?
N10 N9 1.357(2) . ?
N10 Rb2 3.2651(17) 3_655 ?
N4 C1 1.337(3) . ?
N4 N3 1.359(2) . ?
N4 Rb1 3.0581(18) 4_566 ?
N4 Rb2 3.6728(18) 4_565 ?
N2 N3 1.320(2) . ?
N2 N1 1.353(2) . ?
N2 Rb1 3.1742(18) 4_666 ?
C2 N7 1.337(3) . ?
C2 N6 1.395(3) . ?
C2 Rb2 3.386(2) 1_455 ?
N6 N5 1.434(3) . ?
N6 Rb2 3.1018(19) 1_455 ?
N6 H6 0.77(3) . ?
N7 N8 1.362(2) . ?
N7 Rb2 3.1069(16) 1_455 ?
N7 Rb1 3.1308(17) 1_556 ?
N7 Rb2 3.2431(17) 3_656 ?
N5 C1 1.401(3) . ?
N5 Rb1 3.2176(19) 1_556 ?
N5 Rb2 3.5878(18) 1_455 ?
N5 H5 0.86(3) . ?
N9 N8 1.313(2) . ?
N9 Rb1 2.9984(18) 3_655 ?
N9 Rb2 3.0058(17) 3_655 ?
N1 C1 1.334(3) . ?
N8 Rb2 2.9494(17) 3_656 ?
N8 Rb1 3.0608(17) 3_655 ?
N3 Rb1 3.0239(18) 4_666 ?
N3 Rb2 3.2643(18) 4_565 ?

loop_
_geom_hbond_atom_site_label_D
_geom_hbond_atom_site_label_H
_geom_hbond_atom_site_label_A
_geom_hbond_distance_DH
_geom_hbond_distance_HA
_geom_hbond_distance_DA
_geom_hbond_angle_DHA
_geom_hbond_site_symmetry_A
N6 H6 N3 0.77(3) 2.48(3) 3.244(3) 168(2) 4_565
N6 H6 N4 0.77(3) 2.48(2) 3.177(3) 150(2) 4_565
N5 H5 N2 0.86(3) 2.57(3) 3.105(3) 121(2) 4_566

loop_
_geom_torsion_atom_site_label_1
_geom_torsion_atom_site_label_2
_geom_torsion_atom_site_label_3
_geom_torsion_atom_site_label_4
_geom_torsion
_geom_torsion_site_symmetry_1
_geom_torsion_site_symmetry_2
_geom_torsion_site_symmetry_3
_geom_torsion_site_symmetry_4
_geom_torsion_publ_flag
N8 Rb2 Rb1 N9 -105.40(7) 3_656 . . 3_655 ?
N1 Rb2 Rb1 N9 178.71(6) . . . 3_655 ?
N6 Rb2 Rb1 N9 74.03(6) 1_655 . . 3_655 ?
N7 Rb2 Rb1 N9 47.72(5) 1_655 . . 3_655 ?
N9 Rb2 Rb1 N9 -72.66(6) . . . 3_655 ?
N7 Rb2 Rb1 N9 -61.36(7) 3_656 . . 3_655 ?
N3 Rb2 Rb1 N9 141.80(6) 4_666 . . 3_655 ?
N10 Rb2 Rb1 N9 -5.49(5) 3_655 . . 3_655 ?
N8 Rb2 Rb1 N9 -85.93(5) . . . 3_655 ?
N10 Rb2 Rb1 N9 -89.63(6) . . . 3_655 ?
C2 Rb2 Rb1 N9 53.97(6) 1_655 . . 3_655 ?
N8 Rb2 Rb1 N3 38.40(7) 3_656 . . 4_565 ?
N9 Rb2 Rb1 N3 143.80(6) 3_655 . . 4_565 ?
N1 Rb2 Rb1 N3 -37.49(6) . . . 4_565 ?
N6 Rb2 Rb1 N3 -142.17(5) 1_655 . . 4_565 ?
N7 Rb2 Rb1 N3 -168.48(5) 1_655 . . 4_565 ?
N9 Rb2 Rb1 N3 71.13(5) . . . 4_565 ?
N7 Rb2 Rb1 N3 82.44(7) 3_656 . . 4_565 ?
N3 Rb2 Rb1 N3 -74.40(4) 4_666 . . 4_565 ?
N10 Rb2 Rb1 N3 138.30(5) 3_655 . . 4_565 ?
N8 Rb2 Rb1 N3 57.86(5) . . . 4_565 ?
N10 Rb2 Rb1 N3 54.16(5) . . . 4_565 ?
C2 Rb2 Rb1 N3 -162.23(5) 1_655 . . 4_565 ?
N8 Rb2 Rb1 N4 163.71(7) 3_656 . . 4_665 ?
N9 Rb2 Rb1 N4 -90.89(6) 3_655 . . 4_665 ?
N1 Rb2 Rb1 N4 87.82(5) . . . 4_665 ?
N6 Rb2 Rb1 N4 -16.86(5) 1_655 . . 4_665 ?
N7 Rb2 Rb1 N4 -43.17(5) 1_655 . . 4_665 ?
N9 Rb2 Rb1 N4 -163.55(5) . . . 4_665 ?
N7 Rb2 Rb1 N4 -152.25(6) 3_656 . . 4_665 ?
N3 Rb2 Rb1 N4 50.91(5) 4_666 . . 4_665 ?
N10 Rb2 Rb1 N4 -96.38(4) 3_655 . . 4_665 ?
N8 Rb2 Rb1 N4 -176.82(4) . . . 4_665 ?
N10 Rb2 Rb1 N4 179.48(5) . . . 4_665 ?
C2 Rb2 Rb1 N4 -36.92(5) 1_655 . . 4_665 ?
N8 Rb2 Rb1 N8 -114.54(8) 3_656 . . 3_655 ?
N9 Rb2 Rb1 N8 -9.14(6) 3_655 . . 3_655 ?
N1 Rb2 Rb1 N8 169.57(6) . . . 3_655 ?
N6 Rb2 Rb1 N8 64.89(5) 1_655 . . 3_655 ?
N7 Rb2 Rb1 N8 38.58(5) 1_655 . . 3_655 ?
N9 Rb2 Rb1 N8 -81.80(5) . . . 3_655 ?
N7 Rb2 Rb1 N8 -70.50(6) 3_656 . . 3_655 ?
N3 Rb2 Rb1 N8 132.66(5) 4_666 . . 3_655 ?
N10 Rb2 Rb1 N8 -14.63(5) 3_655 . . 3_655 ?
N8 Rb2 Rb1 N8 -95.07(4) . . . 3_655 ?
N10 Rb2 Rb1 N8 -98.77(5) . . . 3_655 ?
C2 Rb2 Rb1 N8 44.83(5) 1_655 . . 3_655 ?
N8 Rb2 Rb1 N1 75.89(7) 3_656 . . . ?
N9 Rb2 Rb1 N1 -178.71(6) 3_655 . . . ?
N6 Rb2 Rb1 N1 -104.68(6) 1_655 . . . ?
N7 Rb2 Rb1 N1 -130.99(5) 1_655 . . . ?
N9 Rb2 Rb1 N1 108.63(5) . . . . ?
N7 Rb2 Rb1 N1 119.93(7) 3_656 . . . ?
N3 Rb2 Rb1 N1 -36.91(5) 4_666 . . . ?
N10 Rb2 Rb1 N1 175.80(5) 3_655 . . . ?
N8 Rb2 Rb1 N1 95.36(5) . . . . ?
N10 Rb2 Rb1 N1 91.66(6) . . . . ?
C2 Rb2 Rb1 N1 -124.74(6) 1_655 . . . ?
N8 Rb2 Rb1 N7 -76.11(7) 3_656 . . 1_554 ?
N9 Rb2 Rb1 N7 29.29(6) 3_655 . . 1_554 ?
N1 Rb2 Rb1 N7 -152.00(6) . . . 1_554 ?
N6 Rb2 Rb1 N7 103.32(5) 1_655 . . 1_554 ?
N7 Rb2 Rb1 N7 77.01(4) 1_655 . . 1_554 ?
N9 Rb2 Rb1 N7 -43.37(5) . . . 1_554 ?
N7 Rb2 Rb1 N7 -32.07(9) 3_656 . . 1_554 ?
N3 Rb2 Rb1 N7 171.09(5) 4_666 . . 1_554 ?
N10 Rb2 Rb1 N7 23.80(5) 3_655 . . 1_554 ?
N8 Rb2 Rb1 N7 -56.64(5) . . . 1_554 ?
N10 Rb2 Rb1 N7 -60.34(5) . . . 1_554 ?
C2 Rb2 Rb1 N7 83.26(5) 1_655 . . 1_554 ?
N8 Rb2 Rb1 N2 65.58(7) 3_656 . . 4_565 ?
N9 Rb2 Rb1 N2 170.98(6) 3_655 . . 4_565 ?
N1 Rb2 Rb1 N2 -10.31(6) . . . 4_565 ?
N6 Rb2 Rb1 N2 -114.99(5) 1_655 . . 4_565 ?
N7 Rb2 Rb1 N2 -141.30(5) 1_655 . . 4_565 ?
N9 Rb2 Rb1 N2 98.32(5) . . . 4_565 ?
N7 Rb2 Rb1 N2 109.62(7) 3_656 . . 4_565 ?
N3 Rb2 Rb1 N2 -47.22(5) 4_666 . . 4_565 ?
N10 Rb2 Rb1 N2 165.49(5) 3_655 . . 4_565 ?
N8 Rb2 Rb1 N2 85.05(5) . . . 4_565 ?
N10 Rb2 Rb1 N2 81.35(5) . . . 4_565 ?
C2 Rb2 Rb1 N2 -135.05(5) 1_655 . . 4_565 ?
N8 Rb2 Rb1 N10 -15.76(7) 3_656 . . . ?
N9 Rb2 Rb1 N10 89.63(6) 3_655 . . . ?
N1 Rb2 Rb1 N10 -91.66(6) . . . . ?
N6 Rb2 Rb1 N10 163.66(5) 1_655 . . . ?
N7 Rb2 Rb1 N10 137.35(5) 1_655 . . . ?
N9 Rb2 Rb1 N10 16.97(5) . . . . ?
N7 Rb2 Rb1 N10 28.27(7) 3_656 . . . ?
N3 Rb2 Rb1 N10 -128.57(5) 4_666 . . . ?
N10 Rb2 Rb1 N10 84.14(5) 3_655 . . . ?
N8 Rb2 Rb1 N10 3.70(5) . . . . ?
C2 Rb2 Rb1 N10 143.60(5) 1_655 . . . ?
N8 Rb2 Rb1 N5 94.5(14) 3_656 . . 1_554 ?
N9 Rb2 Rb1 N5 -160.1(14) 3_655 . . 1_554 ?
N1 Rb2 Rb1 N5 18.6(14) . . . 1_554 ?
N6 Rb2 Rb1 N5 -86.0(14) 1_655 . . 1_554 ?
N7 Rb2 Rb1 N5 -112.3(14) 1_655 . . 1_554 ?
N9 Rb2 Rb1 N5 127.3(14) . . . 1_554 ?
N7 Rb2 Rb1 N5 138.6(14) 3_656 . . 1_554 ?
N3 Rb2 Rb1 N5 -18.3(14) 4_666 . . 1_554 ?
N10 Rb2 Rb1 N5 -165.6(14) 3_655 . . 1_554 ?
N8 Rb2 Rb1 N5 114.0(14) . . . 1_554 ?
N10 Rb2 Rb1 N5 110.3(14) . . . 1_554 ?
C2 Rb2 Rb1 N5 -106.1(14) 1_655 . . 1_554 ?
N8 Rb2 Rb1 N2 99.69(7) 3_656 . . . ?
N9 Rb2 Rb1 N2 -154.92(6) 3_655 . . . ?
N1 Rb2 Rb1 N2 23.80(6) . . . . ?
N6 Rb2 Rb1 N2 -80.88(5) 1_655 . . . ?
N7 Rb2 Rb1 N2 -107.20(5) 1_655 . . . ?
N9 Rb2 Rb1 N2 132.42(5) . . . . ?
N7 Rb2 Rb1 N2 143.73(6) 3_656 . . . ?
N3 Rb2 Rb1 N2 -13.12(5) 4_666 . . . ?
N10 Rb2 Rb1 N2 -160.41(5) 3_655 . . . ?
N8 Rb2 Rb1 N2 119.15(5) . . . . ?
N10 Rb2 Rb1 N2 115.45(5) . . . . ?
C2 Rb2 Rb1 N2 -100.94(5) 1_655 . . . ?
N8 Rb2 Rb1 Rb2 -137.90(6) 3_656 . . 1_554 ?
N9 Rb2 Rb1 Rb2 -32.50(4) 3_655 . . 1_554 ?
N1 Rb2 Rb1 Rb2 146.21(4) . . . 1_554 ?
N6 Rb2 Rb1 Rb2 41.53(4) 1_655 . . 1_554 ?
N7 Rb2 Rb1 Rb2 15.22(3) 1_655 . . 1_554 ?
N9 Rb2 Rb1 Rb2 -105.16(3) . . . 1_554 ?
N7 Rb2 Rb1 Rb2 -93.86(5) 3_656 . . 1_554 ?
N3 Rb2 Rb1 Rb2 109.30(3) 4_666 . . 1_554 ?
N10 Rb2 Rb1 Rb2 -37.99(3) 3_655 . . 1_554 ?
N8 Rb2 Rb1 Rb2 -118.43(3) . . . 1_554 ?
N10 Rb2 Rb1 Rb2 -122.13(4) . . . 1_554 ?
C2 Rb2 Rb1 Rb2 21.47(3) 1_655 . . 1_554 ?
N9 Rb1 N10 C2 133.50(14) 3_655 . . . ?
N3 Rb1 N10 C2 -52.27(13) 4_565 . . . ?
N4 Rb1 N10 C2 78.88(16) 4_665 . . . ?
N8 Rb1 N10 C2 149.57(14) 3_655 . . . ?
N1 Rb1 N10 C2 26.41(13) . . . . ?
N7 Rb1 N10 C2 -145.01(13) 1_554 . . . ?
N2 Rb1 N10 C2 -39.89(14) 4_565 . . . ?
N5 Rb1 N10 C2 -98.44(14) 1_554 . . . ?
N2 Rb1 N10 C2 28.02(13) . . . . ?
Rb2 Rb1 N10 C2 79.87(13) . . . . ?
Rb2 Rb1 N10 C2 167.95(12) 1_554 . . . ?
N9 Rb1 N10 N9 -0.94(16) 3_655 . . . ?
N3 Rb1 N10 N9 173.29(15) 4_565 . . . ?
N4 Rb1 N10 N9 -55.56(19) 4_665 . . . ?
N8 Rb1 N10 N9 15.13(15) 3_655 . . . ?
N1 Rb1 N10 N9 -108.03(15) . . . . ?
N7 Rb1 N10 N9 80.55(15) 1_554 . . . ?
N2 Rb1 N10 N9 -174.33(15) 4_565 . . . ?
N5 Rb1 N10 N9 127.12(14) 1_554 . . . ?
N2 Rb1 N10 N9 -106.42(15) . . . . ?
Rb2 Rb1 N10 N9 -54.57(14) . . . . ?
Rb2 Rb1 N10 N9 33.50(16) 1_554 . . . ?
N9 Rb1 N10 Rb2 -54.87(4) 3_655 . . 3_655 ?
N3 Rb1 N10 Rb2 119.36(5) 4_565 . . 3_655 ?
N4 Rb1 N10 Rb2 -109.49(8) 4_665 . . 3_655 ?
N8 Rb1 N10 Rb2 -38.80(4) 3_655 . . 3_655 ?
N1 Rb1 N10 Rb2 -161.96(5) . . . 3_655 ?
N7 Rb1 N10 Rb2 26.62(4) 1_554 . . 3_655 ?
N2 Rb1 N10 Rb2 131.74(4) 4_565 . . 3_655 ?
N5 Rb1 N10 Rb2 73.19(6) 1_554 . . 3_655 ?
N2 Rb1 N10 Rb2 -160.35(4) . . . 3_655 ?
Rb2 Rb1 N10 Rb2 -108.50(4) . . . 3_655 ?
Rb2 Rb1 N10 Rb2 -20.43(5) 1_554 . . 3_655 ?
N9 Rb1 N10 Rb2 53.63(4) 3_655 . . . ?
N3 Rb1 N10 Rb2 -132.14(4) 4_565 . . . ?
N4 Rb1 N10 Rb2 -0.99(10) 4_665 . . . ?
N8 Rb1 N10 Rb2 69.70(4) 3_655 . . . ?
N1 Rb1 N10 Rb2 -53.47(4) . . . . ?
N7 Rb1 N10 Rb2 135.12(4) 1_554 . . . ?
N2 Rb1 N10 Rb2 -119.76(4) 4_565 . . . ?
N5 Rb1 N10 Rb2 -178.31(4) 1_554 . . . ?
N2 Rb1 N10 Rb2 -51.86(4) . . . . ?
Rb2 Rb1 N10 Rb2 88.07(3) 1_554 . . . ?
N8 Rb2 N10 C2 53.99(12) 3_656 . . . ?
N9 Rb2 N10 C2 -171.86(13) 3_655 . . . ?
N1 Rb2 N10 C2 -61.26(12) . . . . ?
N6 Rb2 N10 C2 -133.05(12) 1_655 . . . ?
N7 Rb2 N10 C2 177.18(11) 1_655 . . . ?
N9 Rb2 N10 C2 105.56(16) . . . . ?
N7 Rb2 N10 C2 78.84(12) 3_656 . . . ?
N3 Rb2 N10 C2 -34.08(14) 4_666 . . . ?
N10 Rb2 N10 C2 164.01(14) 3_655 . . . ?
N8 Rb2 N10 C2 69.11(12) . . . . ?
C2 Rb2 N10 C2 -159.31(14) 1_655 . . . ?
N8 Rb2 N10 N9 -51.57(11) 3_656 . . . ?
N9 Rb2 N10 N9 82.58(11) 3_655 . . . ?
N1 Rb2 N10 N9 -166.82(11) . . . . ?
N6 Rb2 N10 N9 121.39(10) 1_655 . . . ?
N7 Rb2 N10 N9 71.61(12) 1_655 . . . ?
N7 Rb2 N10 N9 -26.72(11) 3_656 . . . ?
N3 Rb2 N10 N9 -139.64(10) 4_666 . . . ?
N10 Rb2 N10 N9 58.45(9) 3_655 . . . ?
N8 Rb2 N10 N9 -36.45(10) . . . . ?
C2 Rb2 N10 N9 95.13(11) 1_655 . . . ?
N8 Rb2 N10 Rb1 170.87(4) 3_656 . . . ?
N9 Rb2 N10 Rb1 -54.97(4) 3_655 . . . ?
N1 Rb2 N10 Rb1 55.62(4) . . . . ?
N6 Rb2 N10 Rb1 -16.17(5) 1_655 . . . ?
N7 Rb2 N10 Rb1 -65.94(6) 1_655 . . . ?
N9 Rb2 N10 Rb1 -137.56(11) . . . . ?
N7 Rb2 N10 Rb1 -164.28(4) 3_656 . . . ?
N3 Rb2 N10 Rb1 82.80(6) 4_666 . . . ?
N10 Rb2 N10 Rb1 -79.11(4) 3_655 . . . ?
N8 Rb2 N10 Rb1 -174.01(8) . . . . ?
C2 Rb2 N10 Rb1 -42.43(6) 1_655 . . . ?
N8 Rb2 N10 Rb2 -110.02(5) 3_656 . . 3_655 ?
N9 Rb2 N10 Rb2 24.14(5) 3_655 . . 3_655 ?
N1 Rb2 N10 Rb2 134.74(6) . . . 3_655 ?
N6 Rb2 N10 Rb2 62.94(6) 1_655 . . 3_655 ?
N7 Rb2 N10 Rb2 13.17(8) 1_655 . . 3_655 ?
N9 Rb2 N10 Rb2 -58.45(9) . . . 3_655 ?
N7 Rb2 N10 Rb2 -85.17(5) 3_656 . . 3_655 ?
N3 Rb2 N10 Rb2 161.91(5) 4_666 . . 3_655 ?
N10 Rb2 N10 Rb2 0.0 3_655 . . 3_655 ?
N8 Rb2 N10 Rb2 -94.90(8) . . . 3_655 ?
C2 Rb2 N10 Rb2 36.68(7) 1_655 . . 3_655 ?
N9 Rb1 N2 N3 -163.43(16) 3_655 . . . ?
N3 Rb1 N2 N3 -17.98(16) 4_565 . . . ?
N4 Rb1 N2 N3 107.43(17) 4_665 . . . ?
N8 Rb1 N2 N3 176.72(15) 3_655 . . . ?
N1 Rb1 N2 N3 -94.3(2) . . . . ?
N7 Rb1 N2 N3 7.1(5) 1_554 . . . ?
N2 Rb1 N2 N3 4.05(17) 4_565 . . . ?
N10 Rb1 N2 N3 -98.17(17) . . . . ?
N5 Rb1 N2 N3 35.19(18) 1_554 . . . ?
Rb2 Rb1 N2 N3 -144.66(17) . . . . ?
Rb2 Rb1 N2 N3 122.00(15) 1_554 . . . ?
N9 Rb1 N2 N1 -69.08(12) 3_655 . . . ?
N3 Rb1 N2 N1 76.37(12) 4_565 . . . ?
N4 Rb1 N2 N1 -158.22(13) 4_665 . . . ?
N8 Rb1 N2 N1 -88.93(12) 3_655 . . . ?
N7 Rb1 N2 N1 101.4(4) 1_554 . . . ?
N2 Rb1 N2 N1 98.40(10) 4_565 . . . ?
N10 Rb1 N2 N1 -3.82(12) . . . . ?
N5 Rb1 N2 N1 129.54(11) 1_554 . . . ?
Rb2 Rb1 N2 N1 -50.31(11) . . . . ?
Rb2 Rb1 N2 N1 -143.65(10) 1_554 . . . ?
N9 Rb1 N2 Rb1 96.24(8) 3_655 . . 4_666 ?
N3 Rb1 N2 Rb1 -118.31(9) 4_565 . . 4_666 ?
N4 Rb1 N2 Rb1 7.10(7) 4_665 . . 4_666 ?
N8 Rb1 N2 Rb1 76.39(9) 3_655 . . 4_666 ?
N1 Rb1 N2 Rb1 165.32(17) . . . 4_666 ?
N7 Rb1 N2 Rb1 -93.3(3) 1_554 . . 4_666 ?
N2 Rb1 N2 Rb1 -96.28(10) 4_565 . . 4_666 ?
N10 Rb1 N2 Rb1 161.50(8) . . . 4_666 ?
N5 Rb1 N2 Rb1 -65.14(9) 1_554 . . 4_666 ?
Rb2 Rb1 N2 Rb1 115.00(8) . . . 4_666 ?
Rb2 Rb1 N2 Rb1 21.67(10) 1_554 . . 4_666 ?
N9 N10 C2 N7 1.3(2) . . . . ?
Rb1 N10 C2 N7 -143.35(13) . . . . ?
Rb2 N10 C2 N7 61.2(4) 3_655 . . . ?
Rb2 N10 C2 N7 -69.41(15) . . . . ?
N9 N10 C2 N6 -173.47(18) . . . . ?
Rb1 N10 C2 N6 41.9(2) . . . . ?
Rb2 N10 C2 N6 -113.5(4) 3_655 . . . ?
Rb2 N10 C2 N6 115.87(18) . . . . ?
N9 N10 C2 Rb2 -80.0(2) . . . 1_455 ?
Rb1 N10 C2 Rb2 135.43(15) . . . 1_455 ?
Rb2 N10 C2 Rb2 -20.0(5) 3_655 . . 1_455 ?
Rb2 N10 C2 Rb2 -150.62(18) . . . 1_455 ?
N9 N10 C2 Rb2 70.66(11) . . . . ?
Rb1 N10 C2 Rb2 -73.94(8) . . . . ?
Rb2 N10 C2 Rb2 130.6(4) 3_655 . . . ?
N8 Rb2 C2 N10 -125.81(12) 3_656 . . . ?
N9 Rb2 C2 N10 7.31(12) 3_655 . . . ?
N1 Rb2 C2 N10 107.47(13) . . . . ?
N6 Rb2 C2 N10 57.21(13) 1_655 . . . ?
N7 Rb2 C2 N10 -4.98(19) 1_655 . . . ?
N9 Rb2 C2 N10 -41.06(11) . . . . ?
N7 Rb2 C2 N10 -103.70(12) 3_656 . . . ?
N3 Rb2 C2 N10 153.39(11) 4_666 . . . ?
N10 Rb2 C2 N10 -15.39(14) 3_655 . . . ?
N8 Rb2 C2 N10 -80.95(13) . . . . ?
C2 Rb2 C2 N10 28.49(19) 1_655 . . . ?
N8 Rb2 C2 N7 -6.65(11) 3_656 . . . ?
N9 Rb2 C2 N7 126.48(12) 3_655 . . . ?
N1 Rb2 C2 N7 -133.36(13) . . . . ?
N6 Rb2 C2 N7 176.37(10) 1_655 . . . ?
N7 Rb2 C2 N7 114.19(16) 1_655 . . . ?
N9 Rb2 C2 N7 78.11(13) . . . . ?
N7 Rb2 C2 N7 15.47(13) 3_656 . . . ?
N3 Rb2 C2 N7 -87.44(12) 4_666 . . . ?
N10 Rb2 C2 N7 103.78(11) 3_655 . . . ?
N8 Rb2 C2 N7 38.22(10) . . . . ?
N10 Rb2 C2 N7 119.17(18) . . . . ?
C2 Rb2 C2 N7 147.66(9) 1_655 . . . ?
N8 Rb2 C2 N6 115.56(15) 3_656 . . . ?
N9 Rb2 C2 N6 -111.31(15) 3_655 . . . ?
N1 Rb2 C2 N6 -11.15(14) . . . . ?
N6 Rb2 C2 N6 -61.42(15) 1_655 . . . ?
N7 Rb2 C2 N6 -123.60(15) 1_655 . . . ?
N9 Rb2 C2 N6 -159.69(19) . . . . ?
N7 Rb2 C2 N6 137.67(15) 3_656 . . . ?
N3 Rb2 C2 N6 34.76(16) 4_666 . . . ?
N10 Rb2 C2 N6 -134.01(15) 3_655 . . . ?
N8 Rb2 C2 N6 160.42(19) . . . . ?
N10 Rb2 C2 N6 -118.6(2) . . . . ?
C2 Rb2 C2 N6 -90.13(17) 1_655 . . . ?
N8 Rb2 C2 Rb2 25.69(9) 3_656 . . 1_455 ?
N9 Rb2 C2 Rb2 158.82(10) 3_655 . . 1_455 ?
N1 Rb2 C2 Rb2 -101.02(10) . . . 1_455 ?
N6 Rb2 C2 Rb2 -151.29(8) 1_655 . . 1_455 ?
N7 Rb2 C2 Rb2 146.53(9) 1_655 . . 1_455 ?
N9 Rb2 C2 Rb2 110.45(13) . . . 1_455 ?
N7 Rb2 C2 Rb2 47.81(10) 3_656 . . 1_455 ?
N3 Rb2 C2 Rb2 -55.10(11) 4_666 . . 1_455 ?
N10 Rb2 C2 Rb2 136.12(9) 3_655 . . 1_455 ?
N8 Rb2 C2 Rb2 70.55(10) . . . 1_455 ?
N10 Rb2 C2 Rb2 151.51(19) . . . 1_455 ?
C2 Rb2 C2 Rb2 180.0 1_655 . . 1_455 ?
N10 C2 N6 N5 -124.8(2) . . . . ?
N7 C2 N6 N5 61.0(3) . . . . ?
Rb2 C2 N6 N5 98.12(15) 1_455 . . . ?
Rb2 C2 N6 N5 -37.3(2) . . . . ?
N10 C2 N6 Rb2 137.09(18) . . . 1_455 ?
N7 C2 N6 Rb2 -37.16(19) . . . 1_455 ?
Rb2 C2 N6 Rb2 -135.46(9) . . . 1_455 ?
N10 C2 N7 N8 -0.8(2) . . . . ?
N6 C2 N7 N8 174.02(18) . . . . ?
Rb2 C2 N7 N8 136.93(14) 1_455 . . . ?
Rb2 C2 N7 N8 -65.07(12) . . . . ?
N10 C2 N7 Rb2 -137.70(15) . . . 1_455 ?
N6 C2 N7 Rb2 37.08(19) . . . 1_455 ?
Rb2 C2 N7 Rb2 158.00(5) . . . 1_455 ?
N10 C2 N7 Rb1 135.13(14) . . . 1_556 ?
N6 C2 N7 Rb1 -50.1(2) . . . 1_556 ?
Rb2 C2 N7 Rb1 -87.17(8) 1_455 . . 1_556 ?
Rb2 C2 N7 Rb1 70.83(7) . . . 1_556 ?
N10 C2 N7 Rb2 -46.1(5) . . . 3_656 ?
N6 C2 N7 Rb2 128.6(4) . . . 3_656 ?
Rb2 C2 N7 Rb2 91.6(4) 1_455 . . 3_656 ?
Rb2 C2 N7 Rb2 -110.4(4) . . . 3_656 ?
N10 C2 N7 Rb2 64.30(15) . . . . ?
N6 C2 N7 Rb2 -120.92(18) . . . . ?
Rb2 C2 N7 Rb2 -158.00(5) 1_455 . . . ?
N8 Rb2 N7 C2 172.48(13) 3_656 . . . ?
N9 Rb2 N7 C2 -54.13(12) 3_655 . . . ?
N1 Rb2 N7 C2 39.61(11) . . . . ?
N6 Rb2 N7 C2 -5.57(16) 1_655 . . . ?
N7 Rb2 N7 C2 -115.80(15) 1_655 . . . ?
N9 Rb2 N7 C2 -72.13(12) . . . . ?
N7 Rb2 N7 C2 -163.88(14) 3_656 . . . ?
N3 Rb2 N7 C2 101.59(12) 4_666 . . . ?
N10 Rb2 N7 C2 -78.97(12) 3_655 . . . ?
N8 Rb2 N7 C2 -109.26(16) . . . . ?
N10 Rb2 N7 C2 -32.63(11) . . . . ?
C2 Rb2 N7 C2 -57.28(14) 1_655 . . . ?
N8 Rb2 N7 N8 -78.27(11) 3_656 . . . ?
N9 Rb2 N7 N8 55.13(11) 3_655 . . . ?
N1 Rb2 N7 N8 148.87(11) . . . . ?
N6 Rb2 N7 N8 103.69(12) 1_655 . . . ?
N7 Rb2 N7 N8 -6.5(2) 1_655 . . . ?
N9 Rb2 N7 N8 37.13(10) . . . . ?
N7 Rb2 N7 N8 -54.62(9) 3_656 . . . ?
N3 Rb2 N7 N8 -149.15(10) 4_666 . . . ?
N10 Rb2 N7 N8 30.29(11) 3_655 . . . ?
N10 Rb2 N7 N8 76.62(11) . . . . ?
C2 Rb2 N7 N8 51.97(16) 1_655 . . . ?
N8 Rb2 N7 Rb2 108.28(14) 3_656 . . 1_455 ?
N9 Rb2 N7 Rb2 -118.33(14) 3_655 . . 1_455 ?
N1 Rb2 N7 Rb2 -24.59(13) . . . 1_455 ?
N6 Rb2 N7 Rb2 -69.77(17) 1_655 . . 1_455 ?
N7 Rb2 N7 Rb2 180.0 1_655 . . 1_455 ?
N9 Rb2 N7 Rb2 -136.33(17) . . . 1_455 ?
N7 Rb2 N7 Rb2 131.92(16) 3_656 . . 1_455 ?
N3 Rb2 N7 Rb2 37.39(15) 4_666 . . 1_455 ?
N10 Rb2 N7 Rb2 -143.17(13) 3_655 . . 1_455 ?
N8 Rb2 N7 Rb2 -173.5(2) . . . 1_455 ?
N10 Rb2 N7 Rb2 -96.83(15) . . . 1_455 ?
C2 Rb2 N7 Rb2 -121.49(14) 1_655 . . 1_455 ?
N8 Rb2 N7 Rb1 56.62(4) 3_656 . . 1_556 ?
N9 Rb2 N7 Rb1 -169.99(4) 3_655 . . 1_556 ?
N1 Rb2 N7 Rb1 -76.25(4) . . . 1_556 ?
N6 Rb2 N7 Rb1 -121.43(8) 1_655 . . 1_556 ?
N7 Rb2 N7 Rb1 128.34(12) 1_655 . . 1_556 ?
N9 Rb2 N7 Rb1 172.01(8) . . . 1_556 ?
N7 Rb2 N7 Rb1 80.27(4) 3_656 . . 1_556 ?
N3 Rb2 N7 Rb1 -14.27(5) 4_666 . . 1_556 ?
N10 Rb2 N7 Rb1 165.17(4) 3_655 . . 1_556 ?
N8 Rb2 N7 Rb1 134.88(11) . . . 1_556 ?
N10 Rb2 N7 Rb1 -148.49(8) . . . 1_556 ?
C2 Rb2 N7 Rb1 -173.14(9) 1_655 . . 1_556 ?
N8 Rb2 N7 Rb2 -23.65(5) 3_656 . . 3_656 ?
N9 Rb2 N7 Rb2 109.75(5) 3_655 . . 3_656 ?
N1 Rb2 N7 Rb2 -156.51(6) . . . 3_656 ?
N6 Rb2 N7 Rb2 158.31(7) 1_655 . . 3_656 ?
N7 Rb2 N7 Rb2 48.08(16) 1_655 . . 3_656 ?
N9 Rb2 N7 Rb2 91.75(8) . . . 3_656 ?
N7 Rb2 N7 Rb2 0.0 3_656 . . 3_656 ?
N3 Rb2 N7 Rb2 -94.53(5) 4_666 . . 3_656 ?
N10 Rb2 N7 Rb2 84.91(5) 3_655 . . 3_656 ?
N8 Rb2 N7 Rb2 54.62(9) . . . 3_656 ?
N10 Rb2 N7 Rb2 131.24(8) . . . 3_656 ?
C2 Rb2 N7 Rb2 106.59(11) 1_655 . . 3_656 ?
C2 N6 N5 C1 86.8(2) . . . . ?
Rb2 N6 N5 C1 179.47(15) 1_455 . . . ?
C2 N6 N5 Rb1 -33.66(19) . . . 1_556 ?
Rb2 N6 N5 Rb1 58.97(10) 1_455 . . 1_556 ?
C2 N6 N5 Rb2 -92.63(16) . . . 1_455 ?
C2 N10 N9 N8 -1.2(2) . . . . ?
Rb1 N10 N9 N8 137.10(13) . . . . ?
Rb2 N10 N9 N8 -162.13(16) 3_655 . . . ?
Rb2 N10 N9 N8 80.55(13) . . . . ?
C2 N10 N9 Rb1 -134.8(5) . . . 3_655 ?
Rb1 N10 N9 Rb1 3.6(6) . . . 3_655 ?
Rb2 N10 N9 Rb1 64.3(5) 3_655 . . 3_655 ?
Rb2 N10 N9 Rb1 -53.0(5) . . . 3_655 ?
C2 N10 N9 Rb2 160.88(13) . . . 3_655 ?
Rb1 N10 N9 Rb2 -60.77(12) . . . 3_655 ?
Rb2 N10 N9 Rb2 -117.32(5) . . . 3_655 ?
C2 N10 N9 Rb2 -81.80(13) . . . . ?
Rb1 N10 N9 Rb2 56.55(12) . . . . ?
Rb2 N10 N9 Rb2 117.32(5) 3_655 . . . ?
N8 Rb2 N9 N8 17.22(13) 3_656 . . . ?
N9 Rb2 N9 N8 163.97(15) 3_655 . . . ?
N1 Rb2 N9 N8 -98.72(11) . . . . ?
N6 Rb2 N9 N8 178.89(10) 1_655 . . . ?
N7 Rb2 N9 N8 123.94(11) 1_655 . . . ?
N7 Rb2 N9 N8 42.26(11) 3_656 . . . ?
N3 Rb2 N9 N8 -47.20(15) 4_666 . . . ?
N10 Rb2 N9 N8 136.31(12) 3_655 . . . ?
N10 Rb2 N9 N8 -110.72(16) . . . . ?
C2 Rb2 N9 N8 150.79(10) 1_655 . . . ?
N8 Rb2 N9 N10 127.94(11) 3_656 . . . ?
N9 Rb2 N9 N10 -85.31(11) 3_655 . . . ?
N1 Rb2 N9 N10 12.00(10) . . . . ?
N6 Rb2 N9 N10 -70.39(11) 1_655 . . . ?
N7 Rb2 N9 N10 -125.34(10) 1_655 . . . ?
N7 Rb2 N9 N10 152.98(11) 3_656 . . . ?
N3 Rb2 N9 N10 63.52(14) 4_666 . . . ?
N10 Rb2 N9 N10 -112.97(10) 3_655 . . . ?
N8 Rb2 N9 N10 110.72(16) . . . . ?
C2 Rb2 N9 N10 -98.49(11) 1_655 . . . ?
N8 Rb2 N9 Rb1 -63.17(5) 3_656 . . 3_655 ?
N9 Rb2 N9 Rb1 83.58(6) 3_655 . . 3_655 ?
N1 Rb2 N9 Rb1 -179.11(5) . . . 3_655 ?
N6 Rb2 N9 Rb1 98.50(6) 1_655 . . 3_655 ?
N7 Rb2 N9 Rb1 43.55(6) 1_655 . . 3_655 ?
N7 Rb2 N9 Rb1 -38.13(4) 3_656 . . 3_655 ?
N3 Rb2 N9 Rb1 -127.60(7) 4_666 . . 3_655 ?
N10 Rb2 N9 Rb1 55.92(4) 3_655 . . 3_655 ?
N8 Rb2 N9 Rb1 -80.39(11) . . . 3_655 ?
N10 Rb2 N9 Rb1 168.89(12) . . . 3_655 ?
C2 Rb2 N9 Rb1 70.40(6) 1_655 . . 3_655 ?
N8 Rb2 N9 Rb2 -146.75(7) 3_656 . . 3_655 ?
N9 Rb2 N9 Rb2 0.0 3_655 . . 3_655 ?
N1 Rb2 N9 Rb2 97.31(6) . . . 3_655 ?
N6 Rb2 N9 Rb2 14.92(9) 1_655 . . 3_655 ?
N7 Rb2 N9 Rb2 -40.03(8) 1_655 . . 3_655 ?
N7 Rb2 N9 Rb2 -121.71(6) 3_656 . . 3_655 ?
N3 Rb2 N9 Rb2 148.82(7) 4_666 . . 3_655 ?
N10 Rb2 N9 Rb2 -27.66(5) 3_655 . . 3_655 ?
N8 Rb2 N9 Rb2 -163.97(15) . . . 3_655 ?
N10 Rb2 N9 Rb2 85.31(11) . . . 3_655 ?
C2 Rb2 N9 Rb2 -13.18(8) 1_655 . . 3_655 ?
N3 N2 N1 C1 0.5(2) . . . . ?
Rb1 N2 N1 C1 90.3(4) 4_666 . . . ?
Rb1 N2 N1 C1 -123.53(15) . . . . ?
N3 N2 N1 Rb2 -151.47(12) . . . . ?
Rb1 N2 N1 Rb2 -61.7(4) 4_666 . . . ?
Rb1 N2 N1 Rb2 84.45(9) . . . . ?
N3 N2 N1 Rb1 124.07(14) . . . . ?
Rb1 N2 N1 Rb1 -146.1(4) 4_666 . . . ?
N8 Rb2 N1 C1 -15.17(19) 3_656 . . . ?
N9 Rb2 N1 C1 127.20(17) 3_655 . . . ?
N6 Rb2 N1 C1 -171.57(18) 1_655 . . . ?
N7 Rb2 N1 C1 -162.66(16) 1_655 . . . ?
N9 Rb2 N1 C1 64.48(17) . . . . ?
N7 Rb2 N1 C1 -5.4(2) 3_656 . . . ?
N3 Rb2 N1 C1 -89.67(17) 4_666 . . . ?
N10 Rb2 N1 C1 121.66(17) 3_655 . . . ?
N8 Rb2 N1 C1 41.64(17) . . . . ?
N10 Rb2 N1 C1 69.74(17) . . . . ?
C2 Rb2 N1 C1 -175.09(17) 1_655 . . . ?
N8 Rb2 N1 N2 127.16(13) 3_656 . . . ?
N9 Rb2 N1 N2 -90.47(13) 3_655 . . . ?
N6 Rb2 N1 N2 -29.24(13) 1_655 . . . ?
N7 Rb2 N1 N2 -20.33(15) 1_655 . . . ?
N9 Rb2 N1 N2 -153.19(13) . . . . ?
N7 Rb2 N1 N2 136.91(12) 3_656 . . . ?
N3 Rb2 N1 N2 52.66(13) 4_666 . . . ?
N10 Rb2 N1 N2 -96.02(13) 3_655 . . . ?
N8 Rb2 N1 N2 -176.04(13) . . . . ?
N10 Rb2 N1 N2 -147.93(14) . . . . ?
C2 Rb2 N1 N2 -32.77(14) 1_655 . . . ?
N8 Rb2 N1 Rb1 -141.42(4) 3_656 . . . ?
N9 Rb2 N1 Rb1 0.95(5) 3_655 . . . ?
N6 Rb2 N1 Rb1 62.18(4) 1_655 . . . ?
N7 Rb2 N1 Rb1 71.09(6) 1_655 . . . ?
N9 Rb2 N1 Rb1 -61.77(4) . . . . ?
N7 Rb2 N1 Rb1 -131.67(5) 3_656 . . . ?
N3 Rb2 N1 Rb1 144.08(5) 4_666 . . . ?
N10 Rb2 N1 Rb1 -4.60(6) 3_655 . . . ?
N8 Rb2 N1 Rb1 -84.62(4) . . . . ?
N10 Rb2 N1 Rb1 -56.51(4) . . . . ?
C2 Rb2 N1 Rb1 58.65(5) 1_655 . . . ?
N9 Rb1 N1 C1 -136.35(15) 3_655 . . . ?
N3 Rb1 N1 C1 10.14(15) 4_565 . . . ?
N4 Rb1 N1 C1 129.48(15) 4_665 . . . ?
N8 Rb1 N1 C1 -146.62(15) 3_655 . . . ?
N7 Rb1 N1 C1 -52.2(2) 1_554 . . . ?
N2 Rb1 N1 C1 35.35(15) 4_565 . . . ?
N10 Rb1 N1 C1 -75.11(15) . . . . ?
N5 Rb1 N1 C1 45.21(17) 1_554 . . . ?
N2 Rb1 N1 C1 109.0(2) . . . . ?
Rb2 Rb1 N1 C1 -135.40(17) . . . . ?
Rb2 Rb1 N1 C1 162.10(12) 1_554 . . . ?
N9 Rb1 N1 N2 114.63(12) 3_655 . . . ?
N3 Rb1 N1 N2 -98.88(12) 4_565 . . . ?
N4 Rb1 N1 N2 20.45(12) 4_665 . . . ?
N8 Rb1 N1 N2 104.36(12) 3_655 . . . ?
N7 Rb1 N1 N2 -161.27(12) 1_554 . . . ?
N2 Rb1 N1 N2 -73.68(9) 4_565 . . . ?
N10 Rb1 N1 N2 175.87(13) . . . . ?
N5 Rb1 N1 N2 -63.82(13) 1_554 . . . ?
Rb2 Rb1 N1 N2 115.58(12) . . . . ?
Rb2 Rb1 N1 N2 53.07(14) 1_554 . . . ?
N9 Rb1 N1 Rb2 -0.95(5) 3_655 . . . ?
N3 Rb1 N1 Rb2 145.54(5) 4_565 . . . ?
N4 Rb1 N1 Rb2 -95.12(4) 4_665 . . . ?
N8 Rb1 N1 Rb2 -11.22(6) 3_655 . . . ?
N7 Rb1 N1 Rb2 83.16(12) 1_554 . . . ?
N2 Rb1 N1 Rb2 170.75(5) 4_565 . . . ?
N10 Rb1 N1 Rb2 60.29(4) . . . . ?
N5 Rb1 N1 Rb2 -179.40(4) 1_554 . . . ?
N2 Rb1 N1 Rb2 -115.58(12) . . . . ?
Rb2 Rb1 N1 Rb2 -62.51(6) 1_554 . . . ?
N10 N9 N8 N7 0.8(2) . . . . ?
Rb1 N9 N8 N7 170.63(14) 3_655 . . . ?
Rb2 N9 N8 N7 -133.1(3) 3_655 . . . ?
Rb2 N9 N8 N7 82.13(13) . . . . ?
N10 N9 N8 Rb2 146.5(3) . . . 3_656 ?
Rb1 N9 N8 Rb2 -43.8(3) 3_655 . . 3_656 ?
Rb2 N9 N8 Rb2 12.5(6) 3_655 . . 3_656 ?
Rb2 N9 N8 Rb2 -132.3(3) . . . 3_656 ?
N10 N9 N8 Rb1 -169.78(14) . . . 3_655 ?
Rb2 N9 N8 Rb1 56.2(3) 3_655 . . 3_655 ?
Rb2 N9 N8 Rb1 -88.50(3) . . . 3_655 ?
N10 N9 N8 Rb2 -81.28(13) . . . . ?
Rb1 N9 N8 Rb2 88.50(3) 3_655 . . . ?
Rb2 N9 N8 Rb2 144.7(3) 3_655 . . . ?
C2 N7 N8 N9 -0.1(2) . . . . ?
Rb2 N7 N8 N9 104.07(18) 1_455 . . . ?
Rb1 N7 N8 N9 -128.69(13) 1_556 . . . ?
Rb2 N7 N8 N9 167.10(16) 3_656 . . . ?
Rb2 N7 N8 N9 -72.07(13) . . . . ?
C2 N7 N8 Rb2 -167.17(12) . . . 3_656 ?
Rb2 N7 N8 Rb2 -63.03(15) 1_455 . . 3_656 ?
Rb1 N7 N8 Rb2 64.21(11) 1_556 . . 3_656 ?
Rb2 N7 N8 Rb2 120.83(5) . . . 3_656 ?
C2 N7 N8 Rb1 115.9(7) . . . 3_655 ?
Rb2 N7 N8 Rb1 -140.0(6) 1_455 . . 3_655 ?
Rb1 N7 N8 Rb1 -12.7(8) 1_556 . . 3_655 ?
Rb2 N7 N8 Rb1 -76.9(7) 3_656 . . 3_655 ?
Rb2 N7 N8 Rb1 43.9(7) . . . 3_655 ?
C2 N7 N8 Rb2 72.01(13) . . . . ?
Rb2 N7 N8 Rb2 176.14(12) 1_455 . . . ?
Rb1 N7 N8 Rb2 -56.61(11) 1_556 . . . ?
Rb2 N7 N8 Rb2 -120.83(5) 3_656 . . . ?
N8 Rb2 N8 N9 -160.09(15) 3_656 . . . ?
N9 Rb2 N8 N9 -14.29(13) 3_655 . . . ?
N1 Rb2 N8 N9 81.55(11) . . . . ?
N6 Rb2 N8 N9 -1.68(15) 1_655 . . . ?
N7 Rb2 N8 N9 -72.52(12) 1_655 . . . ?
N7 Rb2 N8 N9 -131.55(12) 3_656 . . . ?
N3 Rb2 N8 N9 149.67(10) 4_666 . . . ?
N10 Rb2 N8 N9 -38.50(11) 3_655 . . . ?
N10 Rb2 N8 N9 37.49(10) . . . . ?
C2 Rb2 N8 N9 -39.87(14) 1_655 . . . ?
N8 Rb2 N8 N7 88.72(12) 3_656 . . . ?
N9 Rb2 N8 N7 -125.49(11) 3_655 . . . ?
N1 Rb2 N8 N7 -29.65(10) . . . . ?
N6 Rb2 N8 N7 -112.88(12) 1_655 . . . ?
N7 Rb2 N8 N7 176.29(12) 1_655 . . . ?
N9 Rb2 N8 N7 -111.20(15) . . . . ?
N7 Rb2 N8 N7 117.25(10) 3_656 . . . ?
N3 Rb2 N8 N7 38.48(12) 4_666 . . . ?
N10 Rb2 N8 N7 -149.70(11) 3_655 . . . ?
N10 Rb2 N8 N7 -73.70(11) . . . . ?
C2 Rb2 N8 N7 -151.06(10) 1_655 . . . ?
N8 Rb2 N8 Rb2 0.0 3_656 . . 3_656 ?
N9 Rb2 N8 Rb2 145.80(7) 3_655 . . 3_656 ?
N1 Rb2 N8 Rb2 -118.37(7) . . . 3_656 ?
N6 Rb2 N8 Rb2 158.41(7) 1_655 . . 3_656 ?
N7 Rb2 N8 Rb2 87.57(8) 1_655 . . 3_656 ?
N9 Rb2 N8 Rb2 160.09(15) . . . 3_656 ?
N7 Rb2 N8 Rb2 28.53(5) 3_656 . . 3_656 ?
N3 Rb2 N8 Rb2 -50.24(9) 4_666 . . 3_656 ?
N10 Rb2 N8 Rb2 121.59(7) 3_655 . . 3_656 ?
N10 Rb2 N8 Rb2 -162.42(11) . . . 3_656 ?
C2 Rb2 N8 Rb2 120.22(7) 1_655 . . 3_656 ?
N8 Rb2 N8 Rb1 -84.28(6) 3_656 . . 3_655 ?
N9 Rb2 N8 Rb1 61.51(4) 3_655 . . 3_655 ?
N1 Rb2 N8 Rb1 157.35(4) . . . 3_655 ?
N6 Rb2 N8 Rb1 74.12(9) 1_655 . . 3_655 ?
N7 Rb2 N8 Rb1 3.29(7) 1_655 . . 3_655 ?
N9 Rb2 N8 Rb1 75.80(11) . . . 3_655 ?
N7 Rb2 N8 Rb1 -55.75(4) 3_656 . . 3_655 ?
N3 Rb2 N8 Rb1 -134.52(5) 4_666 . . 3_655 ?
N10 Rb2 N8 Rb1 37.30(4) 3_655 . . 3_655 ?
N10 Rb2 N8 Rb1 113.30(7) . . . 3_655 ?
C2 Rb2 N8 Rb1 35.94(8) 1_655 . . 3_655 ?
N1 N2 N3 N4 -0.7(2) . . . . ?
Rb1 N2 N3 N4 -160.05(15) 4_666 . . . ?
Rb1 N2 N3 N4 69.7(2) . . . . ?
N1 N2 N3 Rb1 159.33(14) . . . 4_666 ?
Rb1 N2 N3 Rb1 -130.22(12) . . . 4_666 ?
N1 N2 N3 Rb2 -121.62(16) . . . 4_565 ?
Rb1 N2 N3 Rb2 79.04(14) 4_666 . . 4_565 ?
Rb1 N2 N3 Rb2 -51.2(2) . . . 4_565 ?
C1 N4 N3 N2 0.6(2) . . . . ?
Rb1 N4 N3 N2 -173.82(13) 4_566 . . . ?
Rb2 N4 N3 N2 -141.98(17) 4_565 . . . ?
C1 N4 N3 Rb1 -122.0(3) . . . 4_666 ?
Rb1 N4 N3 Rb1 63.6(4) 4_566 . . 4_666 ?
Rb2 N4 N3 Rb1 95.4(3) 4_565 . . 4_666 ?
C1 N4 N3 Rb2 142.55(12) . . . 4_565 ?
Rb1 N4 N3 Rb2 -31.84(16) 4_566 . . 4_565 ?
N2 N1 C1 N4 -0.2(2) . . . . ?
Rb2 N1 C1 N4 145.32(15) . . . . ?
Rb1 N1 C1 N4 -103.97(17) . . . . ?
N2 N1 C1 N5 -176.35(18) . . . . ?
Rb2 N1 C1 N5 -30.9(3) . . . . ?
Rb1 N1 C1 N5 79.9(2) . . . . ?
N3 N4 C1 N1 -0.2(2) . . . . ?
Rb1 N4 C1 N1 174.76(12) 4_566 . . . ?
Rb2 N4 C1 N1 61.4(3) 4_565 . . . ?
N3 N4 C1 N5 175.95(19) . . . . ?
Rb1 N4 C1 N5 -9.1(3) 4_566 . . . ?
Rb2 N4 C1 N5 -122.5(2) 4_565 . . . ?
N6 N5 C1 N1 -53.8(3) . . . . ?
Rb1 N5 C1 N1 71.2(2) 1_556 . . . ?
Rb2 N5 C1 N1 -49.3(15) 1_455 . . . ?
N6 N5 C1 N4 130.4(2) . . . . ?
Rb1 N5 C1 N4 -104.59(18) 1_556 . . . ?
Rb2 N5 C1 N4 134.9(13) 1_455 . . . ?

loop_
_reflns_scale_group_code
_reflns_scale_meas_F
? ?
